data_4316391
loop_
_publ_author_name
'Haiyan He'
'Daqiang Yuan'
'Huiqing Ma'
'Daofeng Sun'
'Guoqing Zhang'
'Hong-Cai Zhou'

_publ_section_title
;
 Control over Interpenetration in Lanthanide-Organic Frameworks: Synthetic
 Strategy and Gas-Adsorption Properties
;
_journal_name_full 'Inorganic Chemistry'
_journal_page_first 7605
_journal_page_last 7607
_journal_paper_doi 10.1021/ic100822s
_journal_volume 49
_journal_year 2010
_chemical_formula_moiety 'C15 H15 Er N O8'
_chemical_formula_sum 'C15 H15 Er N O8'
_chemical_formula_weight 504.54
_chemical_name_systematic
; 
 ? 
;
_space_group_IT_number 2
_symmetry_cell_setting triclinic
_symmetry_space_group_name_Hall '-P 1'
_symmetry_space_group_name_H-M 'P -1'
_atom_sites_solution_hydrogens geom
_atom_sites_solution_primary direct
_atom_sites_solution_secondary difmap
_audit_creation_method SHELXL-97
_cell_angle_alpha 64.2080(10)
_cell_angle_beta 71.5630(10)
_cell_angle_gamma 80.7520(10)
_cell_formula_units_Z 2
_cell_length_a 8.5139(6)
_cell_length_b 10.2165(7)
_cell_length_c 11.0721(8)
_cell_measurement_reflns_used 3411
_cell_measurement_temperature 293(2)
_cell_measurement_theta_max 27.54
_cell_measurement_theta_min 2.52
_cell_volume 822.32(10)
_computing_structure_refinement 'SHELXL-97 (Sheldrick, 2008)'
_computing_structure_solution 'SHELXS-97 (Sheldrick, 2008)'
_diffrn_ambient_temperature 293(2)
_diffrn_measured_fraction_theta_full 0.985
_diffrn_measured_fraction_theta_max 0.934
_diffrn_radiation_monochromator graphite
_diffrn_radiation_source 'fine-focus sealed tube'
_diffrn_radiation_type MoK\a
_diffrn_radiation_wavelength 0.71073
_diffrn_reflns_av_R_equivalents 0.0149
_diffrn_reflns_av_sigmaI/netI 0.0310
_diffrn_reflns_limit_h_max 9
_diffrn_reflns_limit_h_min -10
_diffrn_reflns_limit_k_max 13
_diffrn_reflns_limit_k_min -9
_diffrn_reflns_limit_l_max 14
_diffrn_reflns_limit_l_min -12
_diffrn_reflns_number 4845
_diffrn_reflns_theta_full 25.00
_diffrn_reflns_theta_max 27.54
_diffrn_reflns_theta_min 2.13
_exptl_absorpt_coefficient_mu 5.147
_exptl_absorpt_correction_T_max 0.7829
_exptl_absorpt_correction_T_min 0.6271
_exptl_absorpt_correction_type multi-scan
_exptl_absorpt_process_details sadabs
_exptl_crystal_colour pink
_exptl_crystal_density_diffrn 2.038
_exptl_crystal_density_method 'not measured'
_exptl_crystal_description block
_exptl_crystal_F_000 488
_exptl_crystal_size_max 0.10
_exptl_crystal_size_mid 0.05
_exptl_crystal_size_min 0.05
_refine_diff_density_max 1.133
_refine_diff_density_min -0.658
_refine_diff_density_rms 0.116
_refine_ls_extinction_method none
_refine_ls_goodness_of_fit_ref 1.021
_refine_ls_hydrogen_treatment constr
_refine_ls_matrix_type full
_refine_ls_number_parameters 226
_refine_ls_number_reflns 3547
_refine_ls_number_restraints 0
_refine_ls_restrained_S_all 1.021
_refine_ls_R_factor_all 0.0260
_refine_ls_R_factor_gt 0.0232
_refine_ls_shift/su_max 0.000
_refine_ls_shift/su_mean 0.000
_refine_ls_structure_factor_coef Fsqd
_refine_ls_weighting_details 'calc w=1/[\s^2^(Fo^2^)+(0.0273P)^2^+1.2982P] where P=(Fo^2^+2Fc^2^)/3'
_refine_ls_weighting_scheme calc
_refine_ls_wR_factor_gt 0.0549
_refine_ls_wR_factor_ref 0.0566
_reflns_number_gt 3316
_reflns_number_total 3547
_reflns_threshold_expression >2sigma(I)
_cod_data_source_file ic100822s_si_002_1.cif
_cod_data_source_block Complex1
_cod_original_cell_volume 822.33(10)
_cod_database_code 4316391

loop_
_symmetry_equiv_pos_as_xyz
'x, y, z'
'-x, -y, -z'

loop_
_atom_site_label
_atom_site_type_symbol
_atom_site_fract_x
_atom_site_fract_y
_atom_site_fract_z
_atom_site_U_iso_or_equiv
_atom_site_adp_type
_atom_site_occupancy
_atom_site_symmetry_multiplicity
_atom_site_calc_flag
_atom_site_refinement_flags
_atom_site_disorder_assembly
_atom_site_disorder_group
Er1 Er 0.133487(18) -0.063789(16) 0.162315(16) 0.01845(6) Uani 1 1 d . . .
O1 O -0.0159(4) 0.1272(3) 0.0330(3) 0.0317(6) Uani 1 1 d . . .
O2 O -0.1218(4) 0.2765(3) -0.1365(3) 0.0336(6) Uani 1 1 d . . .
O3 O -0.0515(3) 0.0108(3) 0.3366(3) 0.0295(6) Uani 1 1 d . . .
O4 O -0.1550(3) -0.1224(3) 0.2698(3) 0.0233(5) Uani 1 1 d . . .
O5 O 0.1734(3) -0.2462(3) 0.3732(3) 0.0311(6) Uani 1 1 d . . .
O6 O 0.3950(3) -0.1965(3) 0.1941(3) 0.0280(6) Uani 1 1 d . . .
O7 O 0.3138(3) 0.0310(3) -0.0645(3) 0.0319(6) Uani 1 1 d . . .
H7A H 0.2805 0.0531 -0.1359 0.038 Uiso 1 1 d R . .
H7B H 0.3975 0.0809 -0.0875 0.038 Uiso 1 1 d R . .
O8 O 0.2822(4) 0.0961(3) 0.1769(3) 0.0342(6) Uani 1 1 d . . .
N1 N 0.3589(5) 0.2697(4) 0.2176(5) 0.0426(9) Uani 1 1 d . . .
C1 C -0.0560(4) 0.2536(4) -0.0428(4) 0.0223(7) Uani 1 1 d . . .
C2 C -0.0276(5) 0.3808(4) -0.0195(4) 0.0236(7) Uani 1 1 d . . .
C3 C 0.0035(5) 0.5157(4) -0.1312(4) 0.0276(8) Uani 1 1 d . . .
H3 H 0.0060 0.5265 -0.2215 0.033 Uiso 1 1 calc R . .
C4 C -0.0307(5) 0.3656(4) 0.1125(4) 0.0287(8) Uani 1 1 d . . .
H4 H -0.0516 0.2736 0.1896 0.034 Uiso 1 1 calc R . .
C5 C -0.1736(4) -0.0465(4) 0.3386(4) 0.0221(7) Uani 1 1 d . . .
C6 C -0.3427(4) -0.0211(4) 0.4222(4) 0.0224(7) Uani 1 1 d . . .
C7 C -0.4776(5) -0.0889(5) 0.4307(4) 0.0297(8) Uani 1 1 d . . .
H7 H -0.4617 -0.1496 0.3826 0.036 Uiso 1 1 calc R . .
C8 C -0.3656(5) 0.0686(5) 0.4913(4) 0.0294(8) Uani 1 1 d . . .
H8 H -0.2741 0.1157 0.4851 0.035 Uiso 1 1 calc R . .
C9 C 0.3227(5) -0.2725(4) 0.3213(4) 0.0238(7) Uani 1 1 d . . .
C10 C 0.4155(5) -0.3919(4) 0.4127(4) 0.0243(7) Uani 1 1 d . . .
C11 C 0.3352(5) -0.4715(5) 0.5499(4) 0.0354(9) Uani 1 1 d . . .
H11 H 0.2209 -0.4520 0.5848 0.043 Uiso 1 1 calc R . .
C12 C 0.5822(5) -0.4201(5) 0.3613(4) 0.0328(9) Uani 1 1 d . . .
H12 H 0.6393 -0.3658 0.2665 0.039 Uiso 1 1 calc R . .
C13 C 0.2573(5) 0.1708(5) 0.2442(5) 0.0342(9) Uani 1 1 d . . .
H13 H 0.1592 0.1557 0.3193 0.041 Uiso 1 1 calc R . .
C14 C 0.3190(9) 0.3580(6) 0.2986(7) 0.0643(17) Uani 1 1 d . . .
H14A H 0.4086 0.4254 0.2648 0.096 Uiso 1 1 calc R . .
H14B H 0.3064 0.2943 0.3974 0.096 Uiso 1 1 calc R . .
H14C H 0.2154 0.4133 0.2877 0.096 Uiso 1 1 calc R . .
C15 C 0.5138(8) 0.2900(7) 0.1103(8) 0.0738(19) Uani 1 1 d . . .
H15A H 0.5745 0.3673 0.1045 0.111 Uiso 1 1 calc R . .
H15B H 0.4922 0.3172 0.0204 0.111 Uiso 1 1 calc R . .
H15C H 0.5801 0.1993 0.1330 0.111 Uiso 1 1 calc R . .

loop_
_atom_site_aniso_label
_atom_site_aniso_U_11
_atom_site_aniso_U_22
_atom_site_aniso_U_33
_atom_site_aniso_U_23
_atom_site_aniso_U_13
_atom_site_aniso_U_12
Er1 0.01682(9) 0.01571(9) 0.02539(9) -0.00951(6) -0.00868(6) 0.00170(5)
O1 0.0360(16) 0.0161(13) 0.0397(16) -0.0105(12) -0.0103(13) 0.0045(11)
O2 0.0417(17) 0.0296(15) 0.0449(17) -0.0228(13) -0.0227(14) 0.0025(12)
O3 0.0214(13) 0.0369(16) 0.0398(16) -0.0249(13) -0.0087(11) 0.0010(11)
O4 0.0198(12) 0.0260(13) 0.0290(13) -0.0172(11) -0.0047(10) 0.0000(10)
O5 0.0255(14) 0.0359(16) 0.0290(14) -0.0106(12) -0.0110(11) 0.0057(12)
O6 0.0233(13) 0.0278(14) 0.0300(14) -0.0068(11) -0.0116(11) 0.0005(11)
O7 0.0243(14) 0.0463(18) 0.0240(13) -0.0089(12) -0.0096(11) -0.0087(12)
O8 0.0314(15) 0.0329(16) 0.0499(18) -0.0251(14) -0.0129(13) -0.0048(12)
N1 0.051(2) 0.0279(19) 0.067(3) -0.0248(19) -0.032(2) -0.0009(17)
C1 0.0183(17) 0.0166(17) 0.0334(19) -0.0129(15) -0.0058(14) 0.0011(13)
C2 0.0239(18) 0.0178(17) 0.035(2) -0.0140(15) -0.0137(15) 0.0036(13)
C3 0.037(2) 0.0200(18) 0.0295(19) -0.0104(15) -0.0144(16) -0.0007(15)
C4 0.040(2) 0.0176(18) 0.0277(19) -0.0060(15) -0.0141(17) -0.0005(16)
C5 0.0239(18) 0.0187(17) 0.0225(17) -0.0062(14) -0.0076(14) -0.0017(13)
C6 0.0195(17) 0.0249(18) 0.0231(17) -0.0113(15) -0.0044(13) -0.0004(14)
C7 0.025(2) 0.036(2) 0.038(2) -0.0245(18) -0.0060(16) -0.0019(16)
C8 0.0230(19) 0.036(2) 0.035(2) -0.0201(18) -0.0040(15) -0.0073(16)
C9 0.0266(19) 0.0211(18) 0.033(2) -0.0139(15) -0.0170(15) 0.0013(14)
C10 0.0273(19) 0.0206(18) 0.0304(19) -0.0121(15) -0.0151(15) 0.0044(14)
C11 0.024(2) 0.039(2) 0.034(2) -0.0083(18) -0.0090(17) 0.0080(17)
C12 0.030(2) 0.031(2) 0.029(2) -0.0047(17) -0.0114(16) 0.0041(17)
C13 0.033(2) 0.032(2) 0.044(2) -0.0167(19) -0.0196(19) 0.0027(17)
C14 0.103(5) 0.037(3) 0.085(4) -0.034(3) -0.060(4) 0.008(3)
C15 0.052(4) 0.054(4) 0.112(6) -0.034(4) -0.010(3) -0.019(3)

loop_
_atom_type_symbol
_atom_type_description
_atom_type_scat_dispersion_real
_atom_type_scat_dispersion_imag
_atom_type_scat_source
C C 0.0033 0.0016 'International Tables Vol C Tables 4.2.6.8 and 6.1.1.4'
Er Er -0.2586 4.9576 'International Tables Vol C Tables 4.2.6.8 and 6.1.1.4'
N N 0.0061 0.0033 'International Tables Vol C Tables 4.2.6.8 and 6.1.1.4'
O O 0.0106 0.0060 'International Tables Vol C Tables 4.2.6.8 and 6.1.1.4'
H H 0.0000 0.0000 'International Tables Vol C Tables 4.2.6.8 and 6.1.1.4'

loop_
_geom_angle_atom_site_label_1
_geom_angle_atom_site_label_2
_geom_angle_atom_site_label_3
_geom_angle
_geom_angle_site_symmetry_1
_geom_angle_site_symmetry_3
_geom_angle_publ_flag
O8 Er1 O1 91.17(10) . . ?
O8 Er1 O2 150.11(11) . 2 ?
O1 Er1 O2 111.89(10) . 2 ?
O8 Er1 O7 78.56(10) . . ?
O1 Er1 O7 75.19(10) . . ?
O2 Er1 O7 88.91(11) 2 . ?
O8 Er1 O5 90.48(11) . . ?
O1 Er1 O5 152.91(10) . . ?
O2 Er1 O5 77.61(10) 2 . ?
O7 Er1 O5 131.51(9) . . ?
O8 Er1 O3 75.12(10) . . ?
O1 Er1 O3 77.80(10) . . ?
O2 Er1 O3 126.78(10) 2 . ?
O7 Er1 O3 141.53(10) . . ?
O5 Er1 O3 76.51(10) . . ?
O8 Er1 O4 129.11(9) . . ?
O1 Er1 O4 73.20(9) . . ?
O2 Er1 O4 77.60(10) 2 . ?
O7 Er1 O4 137.62(9) . . ?
O5 Er1 O4 84.89(9) . . ?
O3 Er1 O4 54.50(8) . . ?
O8 Er1 O6 75.90(10) . . ?
O1 Er1 O6 151.46(10) . . ?
O2 Er1 O6 74.91(10) 2 . ?
O7 Er1 O6 77.33(9) . . ?
O5 Er1 O6 54.23(9) . . ?
O3 Er1 O6 121.55(9) . . ?
O4 Er1 O6 134.46(9) . . ?
O8 Er1 C5 101.89(10) . . ?
O1 Er1 C5 72.14(10) . . ?
O2 Er1 C5 103.15(11) 2 . ?
O7 Er1 C5 147.32(10) . . ?
O5 Er1 C5 81.06(10) . . ?
O3 Er1 C5 27.24(10) . . ?
O4 Er1 C5 27.34(9) . . ?
O6 Er1 C5 134.95(10) . . ?
O8 Er1 C9 83.55(10) . . ?
O1 Er1 C9 174.63(10) . . ?
O2 Er1 C9 73.42(10) 2 . ?
O7 Er1 C9 104.60(11) . . ?
O5 Er1 C9 26.91(11) . . ?
O3 Er1 C9 99.79(10) . . ?
O4 Er1 C9 109.44(10) . . ?
O6 Er1 C9 27.37(10) . . ?
C5 Er1 C9 107.92(11) . . ?
C1 O1 Er1 160.6(3) . . ?
C1 O2 Er1 111.6(2) . 2 ?
C5 O3 Er1 92.4(2) . . ?
C5 O4 Er1 91.7(2) . . ?
C9 O5 Er1 95.1(2) . . ?
C9 O6 Er1 90.1(2) . . ?
Er1 O7 H7A 121.4 . . ?
Er1 O7 H7B 123.8 . . ?
H7A O7 H7B 109.3 . . ?
C13 O8 Er1 136.6(3) . . ?
C13 N1 C15 120.1(4) . . ?
C13 N1 C14 120.7(5) . . ?
C15 N1 C14 119.2(5) . . ?
O2 C1 O1 121.7(3) . . ?
O2 C1 C2 118.5(3) . . ?
O1 C1 C2 119.8(3) . . ?
C3 C2 C4 119.4(3) . . ?
C3 C2 C1 119.6(3) . . ?
C4 C2 C1 121.0(3) . . ?
C4 C3 C2 120.7(4) 2_565 . ?
C4 C3 H3 119.7 2_565 . ?
C2 C3 H3 119.7 . . ?
C3 C4 C2 119.9(4) 2_565 . ?
C3 C4 H4 120.0 2_565 . ?
C2 C4 H4 120.0 . . ?
O3 C5 O4 121.1(3) . . ?
O3 C5 C6 118.8(3) . . ?
O4 C5 C6 120.2(3) . . ?
O3 C5 Er1 60.41(19) . . ?
O4 C5 Er1 60.93(18) . . ?
C6 C5 Er1 173.7(3) . . ?
C8 C6 C7 119.9(3) . . ?
C8 C6 C5 120.6(3) . . ?
C7 C6 C5 119.5(3) . . ?
C8 C7 C6 120.5(4) 2_456 . ?
C8 C7 H7 119.7 2_456 . ?
C6 C7 H7 119.7 . . ?
C7 C8 C6 119.5(4) 2_456 . ?
C7 C8 H8 120.2 2_456 . ?
C6 C8 H8 120.2 . . ?
O5 C9 O6 120.3(3) . . ?
O5 C9 C10 119.0(3) . . ?
O6 C9 C10 120.6(3) . . ?
O5 C9 Er1 57.98(19) . . ?
O6 C9 Er1 62.49(18) . . ?
C10 C9 Er1 176.2(3) . . ?
C11 C10 C12 119.6(3) . . ?
C11 C10 C9 119.5(3) . . ?
C12 C10 C9 120.9(4) . . ?
C10 C11 C12 121.3(4) . 2_646 ?
C10 C11 H11 119.4 . . ?
C12 C11 H11 119.4 2_646 . ?
C10 C12 C11 119.2(4) . 2_646 ?
C10 C12 H12 120.4 . . ?
C11 C12 H12 120.4 2_646 . ?
O8 C13 N1 123.5(4) . . ?
O8 C13 H13 118.2 . . ?
N1 C13 H13 118.2 . . ?
N1 C14 H14A 109.5 . . ?
N1 C14 H14B 109.5 . . ?
H14A C14 H14B 109.5 . . ?
N1 C14 H14C 109.5 . . ?
H14A C14 H14C 109.5 . . ?
H14B C14 H14C 109.5 . . ?
N1 C15 H15A 109.5 . . ?
N1 C15 H15B 109.5 . . ?
H15A C15 H15B 109.5 . . ?
N1 C15 H15C 109.5 . . ?
H15A C15 H15C 109.5 . . ?
H15B C15 H15C 109.5 . . ?

loop_
_geom_bond_atom_site_label_1
_geom_bond_atom_site_label_2
_geom_bond_distance
_geom_bond_site_symmetry_2
_geom_bond_publ_flag
Er1 O8 2.306(3) . ?
Er1 O1 2.323(3) . ?
Er1 O2 2.333(3) 2 ?
Er1 O7 2.350(3) . ?
Er1 O5 2.356(3) . ?
Er1 O3 2.399(3) . ?
Er1 O4 2.410(2) . ?
Er1 O6 2.455(3) . ?
O1 C1 1.259(4) . ?
O2 C1 1.249(5) . ?
O3 C5 1.263(4) . ?
O4 C5 1.267(4) . ?
O5 C9 1.258(5) . ?
O6 C9 1.272(5) . ?
O7 H7A 0.8500 . ?
O7 H7B 0.8500 . ?
O8 C13 1.235(5) . ?
N1 C13 1.311(5) . ?
N1 C15 1.441(8) . ?
N1 C14 1.464(6) . ?
C1 C2 1.498(5) . ?
C2 C3 1.388(5) . ?
C2 C4 1.392(5) . ?
C3 C4 1.381(5) 2_565 ?
C3 H3 0.9500 . ?
C4 C3 1.381(5) 2_565 ?
C4 H4 0.9500 . ?
C5 C6 1.498(5) . ?
C6 C8 1.387(5) . ?
C6 C7 1.391(5) . ?
C7 C8 1.382(5) 2_456 ?
C7 H7 0.9500 . ?
C8 C7 1.382(5) 2_456 ?
C8 H8 0.9500 . ?
C9 C10 1.503(5) . ?
C10 C11 1.373(6) . ?
C10 C12 1.386(6) . ?
C11 C12 1.388(5) 2_646 ?
C11 H11 0.9500 . ?
C12 C11 1.388(5) 2_646 ?
C12 H12 0.9500 . ?
C13 H13 0.9500 . ?
C14 H14A 0.9800 . ?
C14 H14B 0.9800 . ?
C14 H14C 0.9800 . ?
C15 H15A 0.9800 . ?
C15 H15B 0.9800 . ?
C15 H15C 0.9800 . ?
